data_4025235
loop_
_publ_author_name
'Christopher J. Adams'
'Rosenildo C. da Costa'
'Ruth Edge'
'Dennis H. Evans'
'Matthew F. Hood'

_publ_section_title
;
 On the Causes of Potential Inversion in 1,2,4,5-Tetrakis(amino)benzenes
;
_journal_name_full 'Journal of Organic Chemistry'
_journal_page_first 1168
_journal_page_last 1178
_journal_paper_doi 10.1021/jo902411b
_journal_volume 75
_journal_year 2010
_chemical_formula_sum 'C22 H34 F12 N4 O4 P2'
_chemical_formula_weight 708.47
_chemical_name_systematic
; 
 ? 
;
_space_group_IT_number 14
_symmetry_cell_setting monoclinic
_symmetry_space_group_name_Hall '-P 2ybc'
_symmetry_space_group_name_H-M 'P 1 21/c 1'
_atom_sites_solution_hydrogens geom
_atom_sites_solution_primary direct
_atom_sites_solution_secondary difmap
_audit_creation_method SHELXL-97
_cell_angle_alpha 90.00
_cell_angle_beta 94.011(7)
_cell_angle_gamma 90.00
_cell_formula_units_Z 4
_cell_length_a 10.3234(12)
_cell_length_b 16.922(2)
_cell_length_c 16.1800(18)
_cell_measurement_reflns_used 3099
_cell_measurement_temperature 100(2)
_cell_measurement_theta_max 26.77
_cell_measurement_theta_min 2.52
_cell_volume 2819.6(6)
_computing_cell_refinement 'Bruker SAINT'
_computing_data_collection 'Bruker APEX2'
_computing_data_reduction 'Bruker SAINT'
_computing_molecular_graphics 'Bruker SHELXTL'
_computing_publication_material 'Bruker SHELXTL'
_computing_structure_refinement 'SHELXL-97 (Sheldrick, 1997)'
_computing_structure_solution 'SHELXS-97 (Sheldrick, 1990)'
_diffrn_ambient_temperature 100(2)
_diffrn_measured_fraction_theta_full 0.951
_diffrn_measured_fraction_theta_max 0.934
_diffrn_measurement_device_type 'Bruker APEX-II CCD'
_diffrn_measurement_method '\f and \w scans'
_diffrn_radiation_monochromator graphite
_diffrn_radiation_source 'fine-focus sealed tube'
_diffrn_radiation_type MoK\a
_diffrn_radiation_wavelength 0.71073
_diffrn_reflns_av_R_equivalents 0.0722
_diffrn_reflns_av_sigmaI/netI 0.0922
_diffrn_reflns_limit_h_max 8
_diffrn_reflns_limit_h_min -13
_diffrn_reflns_limit_k_max 19
_diffrn_reflns_limit_k_min -21
_diffrn_reflns_limit_l_max 20
_diffrn_reflns_limit_l_min -20
_diffrn_reflns_number 16907
_diffrn_reflns_theta_full 25.00
_diffrn_reflns_theta_max 27.56
_diffrn_reflns_theta_min 1.74
_diffrn_standards_decay_% 0
_diffrn_standards_number 0
_exptl_absorpt_coefficient_mu 0.272
_exptl_absorpt_correction_T_max 0.9733
_exptl_absorpt_correction_T_min 0.9107
_exptl_absorpt_correction_type multi-scan
_exptl_absorpt_process_details SADABS
_exptl_crystal_colour green
_exptl_crystal_density_diffrn 1.669
_exptl_crystal_density_meas ?
_exptl_crystal_density_method 'not measured'
_exptl_crystal_description Needle
_exptl_crystal_F_000 1456
_exptl_crystal_size_max 0.35
_exptl_crystal_size_mid 0.10
_exptl_crystal_size_min 0.10
_refine_diff_density_max 0.674
_refine_diff_density_min -0.499
_refine_diff_density_rms 0.083
_refine_ls_extinction_method none
_refine_ls_goodness_of_fit_ref 0.943
_refine_ls_hydrogen_treatment constr
_refine_ls_matrix_type full
_refine_ls_number_parameters 397
_refine_ls_number_reflns 6086
_refine_ls_number_restraints 0
_refine_ls_restrained_S_all 0.943
_refine_ls_R_factor_all 0.1027
_refine_ls_R_factor_gt 0.0572
_refine_ls_shift/su_max 0.000
_refine_ls_shift/su_mean 0.000
_refine_ls_structure_factor_coef Fsqd
_refine_ls_weighting_details 'calc w=1/[\s^2^(Fo^2^)+(0.0789P)^2^+0.0000P] where P=(Fo^2^+2Fc^2^)/3'
_refine_ls_weighting_scheme calc
_refine_ls_wR_factor_gt 0.1294
_refine_ls_wR_factor_ref 0.1513
_reflns_number_gt 3781
_reflns_number_total 6086
_reflns_threshold_expression >2sigma(I)
_cod_data_source_file jo902411b_si_009.cif
_cod_data_source_block 6[PF6]2
_cod_depositor_comments
;
The following automatic conversions were performed:

'_symmetry_cell_setting' value 'Monoclinic' changed to 'monoclinic'
according to the built-in table from CIF Core dictionary named
'cif_core.dic' version 2.4.1 from 2010-06-29.

Automatic conversion script
Id: cif_fix_values 1646 2011-03-28 12:23:43Z adriana 

The following automatic conversions were performed:

'_exptl_crystal_density_meas' value 'not measured' was changed to '?'
- the value is perceived as not measured.

Automatic conversion script
Id: cif_fix_values 3008 2015-01-20 13:52:24Z robertas 
;
_cod_original_cell_volume 2819.7(6)
_cod_database_code 4025235

loop_
_symmetry_equiv_pos_as_xyz
'x, y, z'
'-x, y+1/2, -z+1/2'
'-x, -y, -z'
'x, -y-1/2, z-1/2'

loop_
_atom_site_label
_atom_site_type_symbol
_atom_site_fract_x
_atom_site_fract_y
_atom_site_fract_z
_atom_site_U_iso_or_equiv
_atom_site_adp_type
_atom_site_occupancy
_atom_site_symmetry_multiplicity
_atom_site_calc_flag
_atom_site_refinement_flags
_atom_site_disorder_assembly
_atom_site_disorder_group
N3 N -0.1040(2) 0.10016(17) 0.16532(13) 0.0176(6) Uani 1 1 d . . .
C15 C 0.0017(3) 0.1315(2) 0.11922(17) 0.0226(8) Uani 1 1 d . . .
H15A H 0.0674 0.0899 0.1126 0.027 Uiso 1 1 calc R . .
H15B H 0.0443 0.1760 0.1502 0.027 Uiso 1 1 calc R . .
C16 C -0.0522(3) 0.1599(3) 0.03454(18) 0.0327(9) Uani 1 1 d . . .
H16A H -0.1144 0.2036 0.0415 0.039 Uiso 1 1 calc R . .
H16B H 0.0196 0.1806 0.0032 0.039 Uiso 1 1 calc R . .
O3 O -0.1163(2) 0.09707(17) -0.01128(12) 0.0342(7) Uani 1 1 d . . .
C17 C -0.2213(3) 0.0688(2) 0.03332(18) 0.0278(8) Uani 1 1 d . . .
H17A H -0.2675 0.0263 0.0011 0.033 Uiso 1 1 calc R . .
H17B H -0.2836 0.1123 0.0404 0.033 Uiso 1 1 calc R . .
C18 C -0.1740(3) 0.0372(2) 0.11726(16) 0.0206(7) Uani 1 1 d . . .
H18A H -0.2487 0.0188 0.1473 0.025 Uiso 1 1 calc R . .
H18B H -0.1154 -0.0082 0.1105 0.025 Uiso 1 1 calc R . .
C4 C -0.1513(2) 0.1341(2) 0.23234(16) 0.0165(7) Uani 1 1 d . . .
C5 C -0.2671(2) 0.11415(19) 0.26444(16) 0.0167(7) Uani 1 1 d . . .
H5A H -0.3130 0.0677 0.2471 0.020 Uiso 1 1 calc R . .
C6 C -0.3149(2) 0.1654(2) 0.32406(16) 0.0148(6) Uani 1 1 d . . .
N4 N -0.3853(2) 0.14094(17) 0.38461(13) 0.0171(6) Uani 1 1 d . . .
C22 C -0.4123(3) 0.1872(2) 0.45886(16) 0.0165(7) Uani 1 1 d . . .
H22A H -0.5064 0.1860 0.4672 0.020 Uiso 1 1 calc R . .
H22B H -0.3859 0.2429 0.4519 0.020 Uiso 1 1 calc R . .
C21 C -0.3355(3) 0.1507(2) 0.53351(17) 0.0202(7) Uani 1 1 d . . .
H21A H -0.2414 0.1552 0.5259 0.024 Uiso 1 1 calc R . .
H21B H -0.3537 0.1804 0.5841 0.024 Uiso 1 1 calc R . .
O4 O -0.36825(18) 0.06976(14) 0.54388(11) 0.0208(5) Uani 1 1 d . . .
C20 C -0.3375(3) 0.0257(2) 0.47233(17) 0.0200(7) Uani 1 1 d . . .
H20A H -0.3572 -0.0309 0.4805 0.024 Uiso 1 1 calc R . .
H20B H -0.2436 0.0306 0.4644 0.024 Uiso 1 1 calc R . .
C19 C -0.4163(3) 0.0565(2) 0.39555(17) 0.0202(7) Uani 1 1 d . . .
H19A H -0.3944 0.0261 0.3461 0.024 Uiso 1 1 calc R . .
H19B H -0.5103 0.0500 0.4024 0.024 Uiso 1 1 calc R . .
N1 N -0.3651(2) 0.30776(16) 0.32413(14) 0.0167(6) Uani 1 1 d . . .
C10 C -0.3332(3) 0.3923(2) 0.32713(17) 0.0191(7) Uani 1 1 d . . .
H10A H -0.2378 0.3991 0.3296 0.023 Uiso 1 1 calc R . .
H10B H -0.3654 0.4160 0.3778 0.023 Uiso 1 1 calc R . .
C9 C -0.3944(3) 0.4345(2) 0.25123(17) 0.0225(7) Uani 1 1 d . . .
H9A H -0.3744 0.4917 0.2551 0.027 Uiso 1 1 calc R . .
H9B H -0.3574 0.4136 0.2008 0.027 Uiso 1 1 calc R . .
O1 O -0.53104(18) 0.42344(15) 0.24525(12) 0.0254(5) Uani 1 1 d . . .
C8 C -0.5615(3) 0.3413(2) 0.23784(17) 0.0222(7) Uani 1 1 d . . .
H8A H -0.5242 0.3197 0.1878 0.027 Uiso 1 1 calc R . .
H8B H -0.6569 0.3346 0.2312 0.027 Uiso 1 1 calc R . .
C7 C -0.5074(2) 0.2955(2) 0.31430(17) 0.0190(7) Uani 1 1 d . . .
H7A H -0.5482 0.3145 0.3642 0.023 Uiso 1 1 calc R . .
H7B H -0.5270 0.2385 0.3073 0.023 Uiso 1 1 calc R . .
C1 C -0.2770(2) 0.2504(2) 0.31682(15) 0.0150(6) Uani 1 1 d . . .
C2 C -0.1466(2) 0.2620(2) 0.30540(16) 0.0178(7) Uani 1 1 d . . .
H2A H -0.1073 0.3125 0.3132 0.021 Uiso 1 1 calc R . .
C3 C -0.0741(2) 0.1956(2) 0.28165(16) 0.0164(7) Uani 1 1 d . . .
N2 N 0.0521(2) 0.18618(17) 0.30252(13) 0.0167(6) Uani 1 1 d . . .
C14 C 0.1295(3) 0.1140(2) 0.28992(17) 0.0194(7) Uani 1 1 d . . .
H14A H 0.1966 0.1251 0.2507 0.023 Uiso 1 1 calc R . .
H14B H 0.0724 0.0715 0.2662 0.023 Uiso 1 1 calc R . .
C13 C 0.1935(3) 0.0878(2) 0.37284(18) 0.0207(7) Uani 1 1 d . . .
H13A H 0.1256 0.0746 0.4109 0.025 Uiso 1 1 calc R . .
H13B H 0.2456 0.0396 0.3649 0.025 Uiso 1 1 calc R . .
O2 O 0.27556(17) 0.14856(15) 0.40899(12) 0.0232(5) Uani 1 1 d . . .
C12 C 0.1971(3) 0.2141(2) 0.42647(18) 0.0236(8) Uani 1 1 d . . .
H12A H 0.2515 0.2553 0.4549 0.028 Uiso 1 1 calc R . .
H12B H 0.1307 0.1974 0.4642 0.028 Uiso 1 1 calc R . .
C11 C 0.1298(3) 0.2484(2) 0.34739(18) 0.0208(7) Uani 1 1 d . . .
H11A H 0.0724 0.2925 0.3616 0.025 Uiso 1 1 calc R . .
H11B H 0.1956 0.2694 0.3115 0.025 Uiso 1 1 calc R . .
P1 P 0.04985(7) 0.09465(6) 0.64901(5) 0.0224(2) Uani 1 1 d . . .
F1 F 0.1173(2) 0.09190(18) 0.74105(12) 0.0571(8) Uani 1 1 d . . .
F2 F -0.01808(19) 0.09771(16) 0.55808(12) 0.0506(7) Uani 1 1 d . . .
F3 F -0.08749(18) 0.07747(14) 0.68592(13) 0.0422(6) Uani 1 1 d . . .
F4 F 0.18622(17) 0.11194(13) 0.61297(11) 0.0337(5) Uani 1 1 d . . .
F5 F 0.0281(2) 0.18734(15) 0.66044(15) 0.0537(7) Uani 1 1 d . . .
F6 F 0.07298(17) 0.00182(14) 0.64025(13) 0.0387(5) Uani 1 1 d . . .
P2 P 0.41062(7) 0.13103(6) 0.10613(5) 0.0236(2) Uani 1 1 d . . .
F7 F 0.3924(2) 0.12880(16) 0.00714(11) 0.0488(7) Uani 1 1 d . . .
F8 F 0.42788(17) 0.13349(13) 0.20568(10) 0.0306(5) Uani 1 1 d . . .
F9 F 0.52944(19) 0.19165(14) 0.10219(14) 0.0443(6) Uani 1 1 d . . .
F10 F 0.29202(15) 0.06966(13) 0.11177(11) 0.0298(5) Uani 1 1 d . . .
F11 F 0.31118(19) 0.20332(14) 0.10824(12) 0.0399(6) Uani 1 1 d . . .
F12 F 0.50854(16) 0.05824(13) 0.10558(11) 0.0290(5) Uani 1 1 d . . .

loop_
_atom_site_aniso_label
_atom_site_aniso_U_11
_atom_site_aniso_U_22
_atom_site_aniso_U_33
_atom_site_aniso_U_23
_atom_site_aniso_U_13
_atom_site_aniso_U_12
N3 0.0191(11) 0.0231(18) 0.0101(11) -0.0012(10) -0.0028(9) -0.0019(11)
C15 0.0182(13) 0.033(2) 0.0170(14) -0.0028(14) 0.0011(11) -0.0027(13)
C16 0.0379(18) 0.043(3) 0.0171(15) 0.0068(15) -0.0021(13) -0.0153(17)
O3 0.0393(13) 0.050(2) 0.0126(10) -0.0018(11) -0.0014(9) -0.0171(12)
C17 0.0268(15) 0.040(3) 0.0159(14) 0.0012(14) -0.0059(12) -0.0066(15)
C18 0.0246(14) 0.024(2) 0.0122(13) -0.0037(13) -0.0023(11) -0.0031(13)
C4 0.0186(13) 0.018(2) 0.0127(13) 0.0013(12) -0.0037(10) 0.0007(12)
C5 0.0171(13) 0.017(2) 0.0153(13) -0.0013(12) -0.0029(10) -0.0002(12)
C6 0.0103(11) 0.021(2) 0.0120(13) -0.0005(12) -0.0050(10) -0.0005(11)
N4 0.0168(11) 0.0219(18) 0.0117(11) -0.0009(10) -0.0047(9) -0.0010(10)
C22 0.0181(13) 0.020(2) 0.0113(13) 0.0011(12) 0.0002(10) 0.0011(12)
C21 0.0234(14) 0.023(2) 0.0136(13) -0.0004(13) -0.0023(11) -0.0004(13)
O4 0.0261(10) 0.0231(16) 0.0130(10) 0.0009(9) -0.0007(8) 0.0010(9)
C20 0.0237(14) 0.018(2) 0.0186(14) -0.0004(13) 0.0005(11) -0.0005(13)
C19 0.0249(14) 0.022(2) 0.0134(13) -0.0009(13) -0.0002(11) -0.0058(13)
N1 0.0165(11) 0.0161(17) 0.0168(11) -0.0013(10) -0.0042(9) 0.0006(10)
C10 0.0209(14) 0.019(2) 0.0163(14) -0.0009(13) -0.0042(11) 0.0013(12)
C9 0.0226(14) 0.026(2) 0.0180(14) 0.0012(13) -0.0042(11) -0.0016(13)
O1 0.0241(10) 0.0250(16) 0.0254(11) 0.0059(10) -0.0097(8) -0.0008(10)
C8 0.0216(14) 0.029(2) 0.0154(14) 0.0051(13) -0.0048(11) -0.0020(14)
C7 0.0160(13) 0.022(2) 0.0186(14) 0.0020(13) -0.0020(11) 0.0012(12)
C1 0.0162(12) 0.020(2) 0.0084(12) 0.0005(11) -0.0027(10) 0.0014(12)
C2 0.0183(13) 0.020(2) 0.0142(13) -0.0013(12) -0.0018(10) -0.0027(12)
C3 0.0153(12) 0.022(2) 0.0120(13) 0.0032(12) -0.0009(10) -0.0028(12)
N2 0.0160(11) 0.0221(18) 0.0114(11) 0.0001(10) -0.0036(9) -0.0025(10)
C14 0.0154(13) 0.025(2) 0.0170(14) -0.0052(13) -0.0016(11) 0.0017(12)
C13 0.0207(13) 0.018(2) 0.0227(15) -0.0015(13) -0.0071(11) 0.0033(13)
O2 0.0188(10) 0.0259(16) 0.0233(11) -0.0068(10) -0.0099(8) -0.0005(9)
C12 0.0227(14) 0.027(2) 0.0194(15) -0.0055(14) -0.0091(12) -0.0016(13)
C11 0.0186(13) 0.022(2) 0.0215(15) -0.0005(13) -0.0037(11) -0.0038(13)
P1 0.0246(4) 0.0238(6) 0.0184(4) -0.0023(3) -0.0014(3) -0.0005(4)
F1 0.0655(15) 0.085(2) 0.0191(10) 0.0027(11) -0.0115(9) -0.0199(14)
F2 0.0393(11) 0.081(2) 0.0292(11) -0.0003(11) -0.0163(9) 0.0129(12)
F3 0.0340(10) 0.0385(17) 0.0564(14) -0.0100(11) 0.0200(9) -0.0036(10)
F4 0.0304(10) 0.0368(16) 0.0341(11) -0.0024(9) 0.0027(8) -0.0086(9)
F5 0.0771(16) 0.0235(16) 0.0650(16) -0.0065(12) 0.0372(13) 0.0014(12)
F6 0.0342(10) 0.0247(15) 0.0581(14) -0.0011(10) 0.0101(9) 0.0013(9)
P2 0.0274(4) 0.0240(6) 0.0192(4) 0.0015(4) -0.0010(3) 0.0029(4)
F7 0.0778(15) 0.0511(19) 0.0171(10) 0.0040(10) -0.0004(9) 0.0179(12)
F8 0.0331(9) 0.0375(15) 0.0199(9) -0.0043(9) -0.0060(7) -0.0048(9)
F9 0.0480(12) 0.0274(16) 0.0599(14) 0.0044(11) 0.0197(10) -0.0088(10)
F10 0.0227(9) 0.0344(15) 0.0313(10) -0.0089(9) -0.0061(7) -0.0011(8)
F11 0.0476(12) 0.0315(16) 0.0392(12) -0.0029(10) -0.0072(9) 0.0173(10)
F12 0.0246(9) 0.0279(14) 0.0347(10) 0.0041(9) 0.0034(7) 0.0022(8)

loop_
_atom_type_symbol
_atom_type_description
_atom_type_scat_dispersion_real
_atom_type_scat_dispersion_imag
_atom_type_scat_source
C C 0.0033 0.0016 'International Tables Vol C Tables 4.2.6.8 and 6.1.1.4'
H H 0.0000 0.0000 'International Tables Vol C Tables 4.2.6.8 and 6.1.1.4'
N N 0.0061 0.0033 'International Tables Vol C Tables 4.2.6.8 and 6.1.1.4'
O O 0.0106 0.0060 'International Tables Vol C Tables 4.2.6.8 and 6.1.1.4'
F F 0.0171 0.0103 'International Tables Vol C Tables 4.2.6.8 and 6.1.1.4'
P P 0.1023 0.0942 'International Tables Vol C Tables 4.2.6.8 and 6.1.1.4'

loop_
_geom_angle_atom_site_label_1
_geom_angle_atom_site_label_2
_geom_angle_atom_site_label_3
_geom_angle
_geom_angle_site_symmetry_1
_geom_angle_site_symmetry_3
_geom_angle_publ_flag
C4 N3 C15 125.4(3) . . ?
C4 N3 C18 122.6(2) . . ?
C15 N3 C18 110.4(2) . . ?
N3 C15 C16 109.6(2) . . ?
N3 C15 H15A 109.8 . . ?
C16 C15 H15A 109.8 . . ?
N3 C15 H15B 109.8 . . ?
C16 C15 H15B 109.8 . . ?
H15A C15 H15B 108.2 . . ?
O3 C16 C15 111.0(3) . . ?
O3 C16 H16A 109.4 . . ?
C15 C16 H16A 109.4 . . ?
O3 C16 H16B 109.4 . . ?
C15 C16 H16B 109.4 . . ?
H16A C16 H16B 108.0 . . ?
C17 O3 C16 109.1(2) . . ?
O3 C17 C18 111.4(2) . . ?
O3 C17 H17A 109.4 . . ?
C18 C17 H17A 109.4 . . ?
O3 C17 H17B 109.4 . . ?
C18 C17 H17B 109.4 . . ?
H17A C17 H17B 108.0 . . ?
N3 C18 C17 109.6(3) . . ?
N3 C18 H18A 109.8 . . ?
C17 C18 H18A 109.8 . . ?
N3 C18 H18B 109.8 . . ?
C17 C18 H18B 109.8 . . ?
H18A C18 H18B 108.2 . . ?
N3 C4 C5 124.8(3) . . ?
N3 C4 C3 120.8(2) . . ?
C5 C4 C3 114.2(2) . . ?
C4 C5 C6 117.4(3) . . ?
C4 C5 H5A 121.3 . . ?
C6 C5 H5A 121.3 . . ?
N4 C6 C5 123.3(3) . . ?
N4 C6 C1 121.2(3) . . ?
C5 C6 C1 115.5(2) . . ?
C6 N4 C22 125.4(3) . . ?
C6 N4 C19 121.7(3) . . ?
C22 N4 C19 111.1(2) . . ?
N4 C22 C21 108.2(3) . . ?
N4 C22 H22A 110.1 . . ?
C21 C22 H22A 110.1 . . ?
N4 C22 H22B 110.1 . . ?
C21 C22 H22B 110.1 . . ?
H22A C22 H22B 108.4 . . ?
O4 C21 C22 111.6(2) . . ?
O4 C21 H21A 109.3 . . ?
C22 C21 H21A 109.3 . . ?
O4 C21 H21B 109.3 . . ?
C22 C21 H21B 109.3 . . ?
H21A C21 H21B 108.0 . . ?
C21 O4 C20 109.8(2) . . ?
O4 C20 C19 110.2(3) . . ?
O4 C20 H20A 109.6 . . ?
C19 C20 H20A 109.6 . . ?
O4 C20 H20B 109.6 . . ?
C19 C20 H20B 109.6 . . ?
H20A C20 H20B 108.1 . . ?
N4 C19 C20 108.6(2) . . ?
N4 C19 H19A 110.0 . . ?
C20 C19 H19A 110.0 . . ?
N4 C19 H19B 110.0 . . ?
C20 C19 H19B 110.0 . . ?
H19A C19 H19B 108.3 . . ?
C1 N1 C10 123.8(2) . . ?
C1 N1 C7 124.3(3) . . ?
C10 N1 C7 111.0(2) . . ?
N1 C10 C9 110.6(2) . . ?
N1 C10 H10A 109.5 . . ?
C9 C10 H10A 109.5 . . ?
N1 C10 H10B 109.5 . . ?
C9 C10 H10B 109.5 . . ?
H10A C10 H10B 108.1 . . ?
O1 C9 C10 110.3(2) . . ?
O1 C9 H9A 109.6 . . ?
C10 C9 H9A 109.6 . . ?
O1 C9 H9B 109.6 . . ?
C10 C9 H9B 109.6 . . ?
H9A C9 H9B 108.1 . . ?
C9 O1 C8 110.3(2) . . ?
O1 C8 C7 111.1(2) . . ?
O1 C8 H8A 109.4 . . ?
C7 C8 H8A 109.4 . . ?
O1 C8 H8B 109.4 . . ?
C7 C8 H8B 109.4 . . ?
H8A C8 H8B 108.0 . . ?
N1 C7 C8 108.5(2) . . ?
N1 C7 H7A 110.0 . . ?
C8 C7 H7A 110.0 . . ?
N1 C7 H7B 110.0 . . ?
C8 C7 H7B 110.0 . . ?
H7A C7 H7B 108.4 . . ?
N1 C1 C2 125.5(3) . . ?
N1 C1 C6 120.4(2) . . ?
C2 C1 C6 114.1(3) . . ?
C1 C2 C3 117.4(3) . . ?
C1 C2 H2A 121.3 . . ?
C3 C2 H2A 121.3 . . ?
N2 C3 C2 123.4(3) . . ?
N2 C3 C4 121.6(3) . . ?
C2 C3 C4 114.9(2) . . ?
C3 N2 C14 126.2(3) . . ?
C3 N2 C11 121.7(3) . . ?
C14 N2 C11 112.0(2) . . ?
N2 C14 C13 108.9(2) . . ?
N2 C14 H14A 109.9 . . ?
C13 C14 H14A 109.9 . . ?
N2 C14 H14B 109.9 . . ?
C13 C14 H14B 109.9 . . ?
H14A C14 H14B 108.3 . . ?
O2 C13 C14 111.1(3) . . ?
O2 C13 H13A 109.4 . . ?
C14 C13 H13A 109.4 . . ?
O2 C13 H13B 109.4 . . ?
C14 C13 H13B 109.4 . . ?
H13A C13 H13B 108.0 . . ?
C12 O2 C13 108.3(2) . . ?
O2 C12 C11 111.4(2) . . ?
O2 C12 H12A 109.4 . . ?
C11 C12 H12A 109.4 . . ?
O2 C12 H12B 109.4 . . ?
C11 C12 H12B 109.4 . . ?
H12A C12 H12B 108.0 . . ?
N2 C11 C12 109.8(3) . . ?
N2 C11 H11A 109.7 . . ?
C12 C11 H11A 109.7 . . ?
N2 C11 H11B 109.7 . . ?
C12 C11 H11B 109.7 . . ?
H11A C11 H11B 108.2 . . ?
F2 P1 F4 89.95(11) . . ?
F2 P1 F6 90.51(13) . . ?
F4 P1 F6 90.39(11) . . ?
F2 P1 F5 91.07(14) . . ?
F4 P1 F5 89.84(12) . . ?
F6 P1 F5 178.40(13) . . ?
F2 P1 F1 179.50(14) . . ?
F4 P1 F1 90.46(11) . . ?
F6 P1 F1 89.77(14) . . ?
F5 P1 F1 88.65(15) . . ?
F2 P1 F3 90.36(11) . . ?
F4 P1 F3 179.64(13) . . ?
F6 P1 F3 89.79(12) . . ?
F5 P1 F3 89.98(12) . . ?
F1 P1 F3 89.23(12) . . ?
F12 P2 F11 178.88(12) . . ?
F12 P2 F7 90.37(11) . . ?
F11 P2 F7 90.49(11) . . ?
F12 P2 F9 90.40(12) . . ?
F11 P2 F9 90.31(13) . . ?
F7 P2 F9 90.69(13) . . ?
F12 P2 F8 89.99(10) . . ?
F11 P2 F8 89.15(11) . . ?
F7 P2 F8 179.59(12) . . ?
F9 P2 F8 89.53(11) . . ?
F12 P2 F10 89.26(11) . . ?
F11 P2 F10 90.02(11) . . ?
F7 P2 F10 90.28(12) . . ?
F9 P2 F10 178.98(12) . . ?
F8 P2 F10 89.51(10) . . ?

loop_
_geom_bond_atom_site_label_1
_geom_bond_atom_site_label_2
_geom_bond_distance
_geom_bond_site_symmetry_2
_geom_bond_publ_flag
N3 C4 1.348(4) . ?
N3 C15 1.464(4) . ?
N3 C18 1.477(4) . ?
C15 C16 1.520(4) . ?
C15 H15A 0.9900 . ?
C15 H15B 0.9900 . ?
C16 O3 1.432(4) . ?
C16 H16A 0.9900 . ?
C16 H16B 0.9900 . ?
O3 C17 1.427(4) . ?
C17 C18 1.508(4) . ?
C17 H17A 0.9900 . ?
C17 H17B 0.9900 . ?
C18 H18A 0.9900 . ?
C18 H18B 0.9900 . ?
C4 C5 1.378(4) . ?
C4 C3 1.505(4) . ?
C5 C6 1.412(4) . ?
C5 H5A 0.9500 . ?
C6 N4 1.327(4) . ?
C6 C1 1.498(5) . ?
N4 C22 1.477(4) . ?
N4 C19 1.479(4) . ?
C22 C21 1.528(4) . ?
C22 H22A 0.9900 . ?
C22 H22B 0.9900 . ?
C21 O4 1.424(4) . ?
C21 H21A 0.9900 . ?
C21 H21B 0.9900 . ?
O4 C20 1.431(4) . ?
C20 C19 1.528(4) . ?
C20 H20A 0.9900 . ?
C20 H20B 0.9900 . ?
C19 H19A 0.9900 . ?
C19 H19B 0.9900 . ?
N1 C1 1.341(4) . ?
N1 C10 1.469(4) . ?
N1 C7 1.481(3) . ?
C10 C9 1.519(4) . ?
C10 H10A 0.9900 . ?
C10 H10B 0.9900 . ?
C9 O1 1.420(3) . ?
C9 H9A 0.9900 . ?
C9 H9B 0.9900 . ?
O1 C8 1.428(4) . ?
C8 C7 1.532(4) . ?
C8 H8A 0.9900 . ?
C8 H8B 0.9900 . ?
C7 H7A 0.9900 . ?
C7 H7B 0.9900 . ?
C1 C2 1.385(4) . ?
C2 C3 1.419(4) . ?
C2 H2A 0.9500 . ?
C3 N2 1.332(3) . ?
N2 C14 1.481(4) . ?
N2 C11 1.482(4) . ?
C14 C13 1.520(4) . ?
C14 H14A 0.9900 . ?
C14 H14B 0.9900 . ?
C13 O2 1.431(4) . ?
C13 H13A 0.9900 . ?
C13 H13B 0.9900 . ?
O2 C12 1.413(4) . ?
C12 C11 1.527(4) . ?
C12 H12A 0.9900 . ?
C12 H12B 0.9900 . ?
C11 H11A 0.9900 . ?
C11 H11B 0.9900 . ?
P1 F2 1.586(2) . ?
P1 F4 1.5882(19) . ?
P1 F6 1.597(2) . ?
P1 F5 1.597(3) . ?
P1 F1 1.600(2) . ?
P1 F3 1.6031(19) . ?
P2 F12 1.594(2) . ?
P2 F11 1.599(2) . ?
P2 F7 1.600(2) . ?
P2 F9 1.604(2) . ?
P2 F8 1.6085(18) . ?
P2 F10 1.613(2) . ?

loop_
_geom_torsion_atom_site_label_1
_geom_torsion_atom_site_label_2
_geom_torsion_atom_site_label_3
_geom_torsion_atom_site_label_4
_geom_torsion
_geom_torsion_site_symmetry_1
_geom_torsion_site_symmetry_2
_geom_torsion_site_symmetry_3
_geom_torsion_site_symmetry_4
_geom_torsion_publ_flag
C4 N3 C15 C16 -110.2(3) . . . . ?
C18 N3 C15 C16 55.7(4) . . . . ?
N3 C15 C16 O3 -58.5(4) . . . . ?
C15 C16 O3 C17 60.4(3) . . . . ?
C16 O3 C17 C18 -60.7(4) . . . . ?
C4 N3 C18 C17 110.7(3) . . . . ?
C15 N3 C18 C17 -55.7(3) . . . . ?
O3 C17 C18 N3 58.5(4) . . . . ?
C15 N3 C4 C5 165.3(3) . . . . ?
C18 N3 C4 C5 1.0(5) . . . . ?
C15 N3 C4 C3 -18.4(4) . . . . ?
C18 N3 C4 C3 177.4(3) . . . . ?
N3 C4 C5 C6 -167.6(3) . . . . ?
C3 C4 C5 C6 15.8(4) . . . . ?
C4 C5 C6 N4 -149.1(3) . . . . ?
C4 C5 C6 C1 28.8(4) . . . . ?
C5 C6 N4 C22 165.1(2) . . . . ?
C1 C6 N4 C22 -12.7(4) . . . . ?
C5 C6 N4 C19 1.7(4) . . . . ?
C1 C6 N4 C19 -176.1(2) . . . . ?
C6 N4 C22 C21 -108.7(3) . . . . ?
C19 N4 C22 C21 56.2(3) . . . . ?
N4 C22 C21 O4 -57.9(3) . . . . ?
C22 C21 O4 C20 61.3(3) . . . . ?
C21 O4 C20 C19 -61.4(3) . . . . ?
C6 N4 C19 C20 108.1(3) . . . . ?
C22 N4 C19 C20 -57.4(3) . . . . ?
O4 C20 C19 N4 59.3(3) . . . . ?
C1 N1 C10 C9 114.2(3) . . . . ?
C7 N1 C10 C9 -55.1(3) . . . . ?
N1 C10 C9 O1 57.4(3) . . . . ?
C10 C9 O1 C8 -60.5(3) . . . . ?
C9 O1 C8 C7 61.6(3) . . . . ?
C1 N1 C7 C8 -114.7(3) . . . . ?
C10 N1 C7 C8 54.6(3) . . . . ?
O1 C8 C7 N1 -57.8(3) . . . . ?
C10 N1 C1 C2 -4.7(4) . . . . ?
C7 N1 C1 C2 163.2(3) . . . . ?
C10 N1 C1 C6 172.9(2) . . . . ?
C7 N1 C1 C6 -19.2(4) . . . . ?
N4 C6 C1 N1 -46.2(3) . . . . ?
C5 C6 C1 N1 135.9(3) . . . . ?
N4 C6 C1 C2 131.7(3) . . . . ?
C5 C6 C1 C2 -46.3(3) . . . . ?
N1 C1 C2 C3 -167.0(2) . . . . ?
C6 C1 C2 C3 15.2(3) . . . . ?
C1 C2 C3 N2 -149.4(3) . . . . ?
C1 C2 C3 C4 29.0(4) . . . . ?
N3 C4 C3 N2 -44.9(4) . . . . ?
C5 C4 C3 N2 131.9(3) . . . . ?
N3 C4 C3 C2 136.7(3) . . . . ?
C5 C4 C3 C2 -46.5(4) . . . . ?
C2 C3 N2 C14 171.1(3) . . . . ?
C4 C3 N2 C14 -7.2(4) . . . . ?
C2 C3 N2 C11 -4.9(4) . . . . ?
C4 C3 N2 C11 176.8(3) . . . . ?
C3 N2 C14 C13 -123.7(3) . . . . ?
C11 N2 C14 C13 52.5(3) . . . . ?
N2 C14 C13 O2 -58.9(3) . . . . ?
C14 C13 O2 C12 64.2(3) . . . . ?
C13 O2 C12 C11 -62.7(3) . . . . ?
C3 N2 C11 C12 125.0(3) . . . . ?
C14 N2 C11 C12 -51.5(3) . . . . ?
O2 C12 C11 N2 56.8(3) . . . . ?
